data_4120626
loop_
_publ_author_name
'Lee, Kiyoun'
'Boger, Dale L.'

_publ_section_title
;
 Total Syntheses of (-)-Kopsifoline D and (-)-Deoxoapodine: Divergent
 Total Synthesis via Late-Stage Key Strategic Bond Formation.
;
_journal_issue 8
_journal_name_full 'Journal of the American Chemical Society'
_journal_page_first 3312
_journal_paper_doi 10.1021/ja500548e
_journal_volume 136
_journal_year 2014
_chemical_absolute_configuration ad
_chemical_formula_sum 'C20 H0 N2 O4'
_chemical_formula_weight 332.22
_chemical_name_systematic
; 
 ? 
;
_space_group_crystal_system orthorhombic
_space_group_IT_number 19
_space_group_name_Hall 'P 2ac 2ab'
_space_group_name_H-M_alt 'P 21 21 21'
_symmetry_space_group_name_Hall 'P 2ac 2ab'
_symmetry_space_group_name_H-M 'P 21 21 21'
_atom_sites_solution_hydrogens geom
_audit_creation_method SHELXL-2013
_cell_angle_alpha 90
_cell_angle_beta 90
_cell_angle_gamma 90
_cell_formula_units_Z 4
_cell_length_a 7.7075(3)
_cell_length_b 12.7478(6)
_cell_length_c 25.5515(11)
_cell_measurement_reflns_used 9956
_cell_measurement_temperature 100(2)
_cell_measurement_theta_max 70.51
_cell_measurement_theta_min 3.88
_cell_volume 2510.53(19)
_computing_cell_refinement 'Bruker SAINT'
_computing_data_collection 'Bruker APEX2'
_computing_data_reduction 'Bruker SAINT'
_computing_molecular_graphics 'Bruker SHELXTL'
_computing_publication_material 'Bruker SHELXTL'
_computing_structure_refinement 'SHELXL-2013 (Sheldrick, 2013)'
_computing_structure_solution 'SHELXS-97 (Sheldrick 2008)'
_diffrn_ambient_temperature 100(2)
_diffrn_measured_fraction_theta_full 0.970
_diffrn_measured_fraction_theta_max 0.953
_diffrn_measurement_device_type 'Bruker APEX-II CCD'
_diffrn_measurement_method '\f and \w scans'
_diffrn_radiation_type CuK\a
_diffrn_radiation_wavelength 1.54178
_diffrn_reflns_av_R_equivalents 0.0467
_diffrn_reflns_av_unetI/netI 0.0404
_diffrn_reflns_Laue_measured_fraction_full 0.970
_diffrn_reflns_Laue_measured_fraction_max 0.953
_diffrn_reflns_limit_h_max 8
_diffrn_reflns_limit_h_min -9
_diffrn_reflns_limit_k_max 14
_diffrn_reflns_limit_k_min -15
_diffrn_reflns_limit_l_max 26
_diffrn_reflns_limit_l_min -30
_diffrn_reflns_number 16514
_diffrn_reflns_point_group_measured_fraction_full 0.939
_diffrn_reflns_point_group_measured_fraction_max 0.905
_diffrn_reflns_theta_full 66.000
_diffrn_reflns_theta_max 70.547
_diffrn_reflns_theta_min 3.459
_exptl_absorpt_coefficient_mu 0.535
_exptl_absorpt_correction_type none
_exptl_absorpt_process_details SADABS
_exptl_crystal_colour colorless
_exptl_crystal_density_diffrn 0.879
_exptl_crystal_description rod
_exptl_crystal_F_000 664
_exptl_crystal_size_max 0.30
_exptl_crystal_size_mid 0.09
_exptl_crystal_size_min 0.06
_exptl_transmission_factor_max 0.918
_exptl_transmission_factor_min 0.893
_refine_diff_density_max 0.391
_refine_diff_density_min -0.435
_refine_diff_density_rms 0.051
_refine_ls_abs_structure_details
; 
 Flack x determined using 1653 quotients [(I+)-(I-)]/[(I+)+(I-)] 
 (Parsons and Flack (2004), Acta Cryst. A60, s61). 
;
_refine_ls_abs_structure_Flack 0.08(9)
_refine_ls_extinction_method none
_refine_ls_goodness_of_fit_ref 1.058
_refine_ls_hydrogen_treatment constr
_refine_ls_matrix_type full
_refine_ls_number_parameters 343
_refine_ls_number_reflns 4364
_refine_ls_number_restraints 0
_refine_ls_restrained_S_all 1.058
_refine_ls_R_factor_all 0.0377
_refine_ls_R_factor_gt 0.0366
_refine_ls_shift/su_max 0.008
_refine_ls_shift/su_mean 0.001
_refine_ls_structure_factor_coef Fsqd
_refine_ls_weighting_details 'w=1/[\s^2^(Fo^2^)+(0.0500P)^2^+1.0000P] where P=(Fo^2^+2Fc^2^)/3'
_refine_ls_weighting_scheme calc
_refine_ls_wR_factor_gt 0.0966
_refine_ls_wR_factor_ref 0.0976
_reflns_Friedel_coverage 0.657
_reflns_Friedel_fraction_full 0.896
_reflns_Friedel_fraction_max 0.839
_reflns_number_gt 4246
_reflns_number_total 4364
_reflns_threshold_expression 'I > 2\s(I)'
_cod_data_source_file ja500548e_si_004.cif
_cod_data_source_block boger05
_cod_database_code 4120626
_shelx_space_group_comment
; 
The symmetry employed for this shelxl refinement is uniquely defined 
by the following loop, which should always be used as a source of 
symmetry information in preference to the above space-group names. 
They are only intended as comments. 
;
_shelxl_version_number 2013-3

loop_
_space_group_symop_operation_xyz
'x, y, z'
'x+1/2, -y+1/2, -z'
'-x, y+1/2, -z+1/2'
'-x+1/2, -y, z+1/2'

loop_
_atom_site_label
_atom_site_type_symbol
_atom_site_fract_x
_atom_site_fract_y
_atom_site_fract_z
_atom_site_U_iso_or_equiv
_atom_site_adp_type
_atom_site_occupancy
_atom_site_site_symmetry_order
_atom_site_calc_flag
_atom_site_refinement_flags_posn
_atom_site_refinement_flags_adp
O1 O 0.3770(3) 0.26870(16) 0.27960(7) 0.0247(5) Uani 1 1 d . .
O2 O 0.7039(2) -0.19623(16) 0.32251(7) 0.0217(4) Uani 1 1 d . .
H2A H 0.6841 -0.2064 0.2906 0.033 Uiso 1 1 calc R U
O3 O 0.5494(2) 0.16903(14) 0.42530(7) 0.0170(4) Uani 1 1 d . .
H3A H 0.6562 0.1629 0.4195 0.026 Uiso 1 1 calc R U
O4 O 0.6964(3) 0.13795(15) 0.51619(7) 0.0207(4) Uani 1 1 d . .
O5 O 0.5590(2) -0.01503(14) 0.53055(7) 0.0171(4) Uani 1 1 d . .
O6 O 0.3030(2) 0.16287(14) 0.56375(7) 0.0171(4) Uani 1 1 d . .
O7 O 0.1075(2) 0.03876(15) 0.58754(7) 0.0184(4) Uani 1 1 d . .
N1 N 0.2843(3) 0.15379(18) 0.34076(8) 0.0168(4) Uani 1 1 d . .
N2 N 0.2133(3) 0.04065(17) 0.50535(8) 0.0146(4) Uani 1 1 d . .
C1 C 0.3802(4) 0.1793(2) 0.29907(10) 0.0193(6) Uani 1 1 d . .
C2 C 0.4946(4) 0.0921(2) 0.28007(10) 0.0206(6) Uani 1 1 d . .
H2B H 0.5835 0.1204 0.2559 0.025 Uiso 1 1 calc R U
H2C H 0.4244 0.0398 0.2608 0.025 Uiso 1 1 calc R U
C3 C 0.5834(3) 0.0393(2) 0.32709(10) 0.0184(5) Uani 1 1 d . .
H3B H 0.6487 0.0928 0.3472 0.022 Uiso 1 1 calc R U
H3C H 0.6673 -0.0136 0.3143 0.022 Uiso 1 1 calc R U
C4 C 0.4504(3) -0.0144(2) 0.36347(10) 0.0144(5) Uani 1 1 d . .
C5 C 0.2747(3) 0.0459(2) 0.36173(9) 0.0147(5) Uani 1 1 d . .
H5A H 0.1960 0.0055 0.3380 0.018 Uiso 1 1 calc R U
C6 C 0.1634(3) 0.2253(2) 0.36710(10) 0.0196(5) Uani 1 1 d . .
H6A H 0.0939 0.2656 0.3415 0.023 Uiso 1 1 calc R U
H6B H 0.2258 0.2748 0.3903 0.023 Uiso 1 1 calc R U
C7 C 0.0495(3) 0.1504(2) 0.39864(10) 0.0184(5) Uani 1 1 d . .
H7A H -0.0477 0.1234 0.3772 0.022 Uiso 1 1 calc R U
H7B H 0.0022 0.1852 0.4302 0.022 Uiso 1 1 calc R U
C8 C 0.1766(3) 0.0617(2) 0.41353(10) 0.0145(5) Uani 1 1 d . .
C9 C 0.2908(3) 0.0979(2) 0.46109(9) 0.0138(5) Uani 1 1 d . .
H9A H 0.2715 0.1746 0.4667 0.017 Uiso 1 1 calc R U
C10 C 0.4106(3) -0.1264(2) 0.34363(10) 0.0177(5) Uani 1 1 d . .
H10A H 0.3029 -0.1504 0.3610 0.021 Uiso 1 1 calc R U
H10B H 0.3857 -0.1218 0.3057 0.021 Uiso 1 1 calc R U
C11 C 0.5485(3) -0.2108(2) 0.35152(10) 0.0191(5) Uani 1 1 d . .
H11A H 0.5782 -0.2138 0.3892 0.023 Uiso 1 1 calc R U
H11B H 0.4979 -0.2795 0.3418 0.023 Uiso 1 1 calc R U
C12 C -0.0049(3) -0.1124(2) 0.40711(11) 0.0190(5) Uani 1 1 d . .
H12A H -0.0231 -0.1066 0.3705 0.023 Uiso 1 1 calc R U
C13 C -0.0715(3) -0.1971(2) 0.43479(11) 0.0215(6) Uani 1 1 d . .
H13A H -0.1337 -0.2503 0.4168 0.026 Uiso 1 1 calc R U
C14 C -0.0480(4) -0.2049(2) 0.48846(11) 0.0223(6) Uani 1 1 d . .
H14A H -0.0947 -0.2633 0.5068 0.027 Uiso 1 1 calc R U
C15 C 0.0434(3) -0.1280(2) 0.51599(10) 0.0193(5) Uani 1 1 d . .
H15A H 0.0591 -0.1329 0.5528 0.023 Uiso 1 1 calc R U
C16 C 0.1104(3) -0.0443(2) 0.48782(10) 0.0147(5) Uani 1 1 d . .
C17 C 0.0887(3) -0.0362(2) 0.43389(10) 0.0146(5) Uani 1 1 d . .
C18 C 0.6525(3) -0.0252(2) 0.57971(10) 0.0221(6) Uani 1 1 d . .
H18A H 0.6210 -0.0916 0.5965 0.033 Uiso 1 1 calc R U
H18B H 0.6218 0.0333 0.6028 0.033 Uiso 1 1 calc R U
H18C H 0.7776 -0.0241 0.5729 0.033 Uiso 1 1 calc R U
C19 C 0.5912(3) 0.0724(2) 0.50375(9) 0.0149(5) Uani 1 1 d . .
C20 C 0.4888(3) 0.0792(2) 0.45237(9) 0.0140(5) Uani 1 1 d . .
C21 C 0.5200(3) -0.0203(2) 0.42034(9) 0.0144(5) Uani 1 1 d . .
H21A H 0.4638 -0.0801 0.4383 0.017 Uiso 1 1 calc R U
H21B H 0.6463 -0.0345 0.4192 0.017 Uiso 1 1 calc R U
C22 C 0.2150(3) 0.0865(2) 0.55350(9) 0.0143(5) Uani 1 1 d . .
C23 C 0.0994(3) 0.0880(2) 0.63898(10) 0.0208(6) Uani 1 1 d . .
H23A H -0.0118 0.0695 0.6560 0.025 Uiso 1 1 calc R U
H23B H 0.1031 0.1652 0.6349 0.025 Uiso 1 1 calc R U
C24 C 0.2476(3) 0.0534(2) 0.67337(10) 0.0189(6) Uani 1 1 d . .
C25 C 0.3023(4) -0.0504(2) 0.67358(11) 0.0222(6) Uani 1 1 d . .
H25A H 0.2492 -0.0996 0.6507 0.027 Uiso 1 1 calc R U
C26 C 0.4334(4) -0.0826(3) 0.70681(12) 0.0291(7) Uani 1 1 d . .
H26A H 0.4699 -0.1538 0.7067 0.035 Uiso 1 1 calc R U
C27 C 0.5117(4) -0.0116(3) 0.74024(12) 0.0327(8) Uani 1 1 d . .
H27A H 0.6015 -0.0340 0.7632 0.039 Uiso 1 1 calc R U
C28 C 0.4588(4) 0.0919(3) 0.74013(12) 0.0332(7) Uani 1 1 d . .
H28A H 0.5129 0.1410 0.7629 0.040 Uiso 1 1 calc R U
C29 C 0.3272(4) 0.1243(3) 0.70700(11) 0.0256(6) Uani 1 1 d . .
H29A H 0.2910 0.1956 0.7073 0.031 Uiso 1 1 calc R U

loop_
_atom_site_aniso_label
_atom_site_aniso_U_11
_atom_site_aniso_U_22
_atom_site_aniso_U_33
_atom_site_aniso_U_23
_atom_site_aniso_U_13
_atom_site_aniso_U_12
O1 0.0339(11) 0.0224(10) 0.0179(9) 0.0045(8) -0.0033(8) -0.0035(9)
O2 0.0199(9) 0.0283(10) 0.0169(9) -0.0072(8) -0.0010(8) 0.0050(8)
O3 0.0160(8) 0.0177(9) 0.0175(9) 0.0028(7) 0.0005(7) -0.0024(8)
O4 0.0200(9) 0.0243(10) 0.0177(9) -0.0011(8) -0.0032(7) -0.0051(8)
O5 0.0181(9) 0.0187(9) 0.0145(8) 0.0026(7) -0.0030(7) -0.0010(8)
O6 0.0186(9) 0.0178(9) 0.0149(8) -0.0015(7) -0.0006(7) -0.0014(8)
O7 0.0178(8) 0.0254(10) 0.0119(8) -0.0001(7) 0.0019(7) -0.0033(8)
N1 0.0198(10) 0.0172(11) 0.0132(9) 0.0014(9) -0.0034(9) 0.0012(10)
N2 0.0134(9) 0.0165(10) 0.0138(10) 0.0001(9) 0.0009(8) -0.0023(9)
C1 0.0228(13) 0.0225(14) 0.0125(11) 0.0007(11) -0.0063(10) -0.0028(11)
C2 0.0226(13) 0.0277(15) 0.0116(12) 0.0024(11) 0.0013(10) -0.0042(12)
C3 0.0174(12) 0.0237(14) 0.0139(11) -0.0023(10) 0.0011(10) -0.0002(11)
C4 0.0142(11) 0.0157(12) 0.0133(11) -0.0007(10) -0.0013(9) 0.0007(10)
C5 0.0147(11) 0.0171(12) 0.0124(11) 0.0001(10) -0.0028(9) -0.0006(10)
C6 0.0230(13) 0.0184(13) 0.0173(12) 0.0022(11) -0.0027(10) 0.0048(11)
C7 0.0159(12) 0.0222(13) 0.0171(11) -0.0006(11) -0.0017(10) 0.0036(11)
C8 0.0120(11) 0.0164(12) 0.0149(11) -0.0008(10) -0.0004(9) 0.0017(10)
C9 0.0154(11) 0.0148(12) 0.0112(11) 0.0010(9) 0.0019(9) 0.0007(10)
C10 0.0160(12) 0.0211(13) 0.0160(11) -0.0021(10) 0.0011(10) -0.0011(11)
C11 0.0213(13) 0.0192(13) 0.0169(12) -0.0037(10) 0.0000(10) 0.0026(12)
C12 0.0125(11) 0.0231(13) 0.0213(13) -0.0048(11) -0.0027(10) 0.0014(10)
C13 0.0159(12) 0.0199(13) 0.0287(14) -0.0049(11) -0.0023(11) -0.0028(11)
C14 0.0189(13) 0.0170(13) 0.0309(15) 0.0037(12) 0.0004(11) -0.0043(11)
C15 0.0172(12) 0.0208(13) 0.0199(12) 0.0031(11) -0.0005(10) -0.0010(11)
C16 0.0107(10) 0.0155(12) 0.0178(12) -0.0021(11) 0.0003(9) 0.0025(10)
C17 0.0111(11) 0.0149(12) 0.0179(11) -0.0006(10) 0.0006(9) 0.0018(10)
C18 0.0208(13) 0.0298(14) 0.0157(12) 0.0053(12) -0.0041(10) 0.0009(11)
C19 0.0122(11) 0.0181(12) 0.0143(11) -0.0012(10) 0.0011(9) 0.0008(10)
C20 0.0132(11) 0.0161(12) 0.0126(11) 0.0003(10) -0.0003(9) -0.0009(10)
C21 0.0138(11) 0.0158(12) 0.0137(11) 0.0001(10) -0.0009(9) 0.0000(10)
C22 0.0117(11) 0.0175(12) 0.0137(11) 0.0020(10) -0.0002(9) 0.0026(10)
C23 0.0219(12) 0.0276(14) 0.0128(12) -0.0011(11) 0.0049(10) 0.0021(12)
C24 0.0178(12) 0.0262(15) 0.0127(11) 0.0017(11) 0.0048(10) -0.0057(11)
C25 0.0193(12) 0.0262(15) 0.0212(13) 0.0020(11) 0.0010(11) -0.0047(12)
C26 0.0247(14) 0.0336(16) 0.0290(14) 0.0096(13) 0.0010(12) 0.0013(14)
C27 0.0203(14) 0.057(2) 0.0211(14) 0.0072(14) -0.0050(11) -0.0052(15)
C28 0.0291(15) 0.050(2) 0.0205(14) -0.0057(14) 0.0006(12) -0.0167(16)
C29 0.0300(15) 0.0287(15) 0.0180(12) -0.0030(12) 0.0048(11) -0.0073(13)

loop_
_atom_type_symbol
_atom_type_description
_atom_type_scat_dispersion_real
_atom_type_scat_dispersion_imag
_atom_type_scat_source
C C 0.0181 0.0091 'International Tables Vol C Tables 4.2.6.8 and 6.1.1.4'
H H 0.0000 0.0000 'International Tables Vol C Tables 4.2.6.8 and 6.1.1.4'
N N 0.0311 0.0180 'International Tables Vol C Tables 4.2.6.8 and 6.1.1.4'
O O 0.0492 0.0322 'International Tables Vol C Tables 4.2.6.8 and 6.1.1.4'

loop_
_geom_angle_atom_site_label_1
_geom_angle_atom_site_label_2
_geom_angle_atom_site_label_3
_geom_angle
C19 O5 C18 115.2(2)
C22 O7 C23 114.5(2)
C1 N1 C6 124.5(2)
C1 N1 C5 122.9(2)
C6 N1 C5 112.3(2)
C22 N2 C16 128.3(2)
C22 N2 C9 118.5(2)
C16 N2 C9 111.3(2)
O1 C1 N1 122.0(3)
O1 C1 C2 124.1(3)
N1 C1 C2 113.8(2)
C1 C2 C3 109.4(2)
C2 C3 C4 111.6(2)
C10 C4 C3 110.1(2)
C10 C4 C21 109.3(2)
C3 C4 C21 110.9(2)
C10 C4 C5 105.9(2)
C3 C4 C5 109.9(2)
C21 C4 C5 110.6(2)
N1 C5 C8 102.4(2)
N1 C5 C4 115.2(2)
C8 C5 C4 117.8(2)
N1 C6 C7 102.6(2)
C6 C7 C8 102.9(2)
C17 C8 C5 114.1(2)
C17 C8 C7 113.9(2)
C5 C8 C7 101.3(2)
C17 C8 C9 103.15(19)
C5 C8 C9 115.43(19)
C7 C8 C9 109.3(2)
N2 C9 C20 115.5(2)
N2 C9 C8 102.81(19)
C20 C9 C8 113.1(2)
C11 C10 C4 118.1(2)
O2 C11 C10 115.2(2)
C17 C12 C13 119.0(2)
C14 C13 C12 120.7(3)
C13 C14 C15 120.9(3)
C16 C15 C14 117.8(2)
C15 C16 C17 121.8(2)
C15 C16 N2 129.3(2)
C17 C16 N2 108.9(2)
C12 C17 C16 119.9(2)
C12 C17 C8 129.8(2)
C16 C17 C8 110.4(2)
O4 C19 O5 124.7(2)
O4 C19 C20 122.1(2)
O5 C19 C20 113.0(2)
O3 C20 C21 110.95(19)
O3 C20 C19 107.08(19)
C21 C20 C19 109.3(2)
O3 C20 C9 105.6(2)
C21 C20 C9 110.9(2)
C19 C20 C9 112.9(2)
C20 C21 C4 114.0(2)
O6 C22 O7 124.5(2)
O6 C22 N2 122.9(2)
O7 C22 N2 112.5(2)
O7 C23 C24 111.6(2)
C25 C24 C29 118.9(3)
C25 C24 C23 120.7(2)
C29 C24 C23 120.3(3)
C26 C25 C24 120.5(3)
C25 C26 C27 120.3(3)
C28 C27 C26 119.7(3)
C29 C28 C27 120.2(3)
C28 C29 C24 120.5(3)

loop_
_geom_bond_atom_site_label_1
_geom_bond_atom_site_label_2
_geom_bond_distance
O1 C1 1.244(3)
O2 C11 1.421(3)
O3 C20 1.417(3)
O4 C19 1.207(3)
O5 C19 1.332(3)
O5 C18 1.454(3)
O6 C22 1.215(3)
O7 C22 1.346(3)
O7 C23 1.458(3)
N1 C1 1.337(3)
N1 C6 1.467(3)
N1 C5 1.477(3)
N2 C22 1.362(3)
N2 C16 1.415(3)
N2 C9 1.472(3)
C1 C2 1.500(4)
C2 C3 1.538(3)
C3 C4 1.544(3)
C4 C10 1.546(3)
C4 C21 1.551(3)
C4 C5 1.558(3)
C5 C8 1.537(3)
C6 C7 1.527(4)
C7 C8 1.544(3)
C8 C17 1.512(4)
C8 C9 1.569(3)
C9 C20 1.560(3)
C10 C11 1.526(4)
C12 C17 1.390(4)
C12 C13 1.389(4)
C13 C14 1.387(4)
C14 C15 1.397(4)
C15 C16 1.386(4)
C16 C17 1.392(3)
C19 C20 1.534(3)
C20 C21 1.529(3)
C23 C24 1.507(4)
C24 C25 1.389(4)
C24 C29 1.390(4)
C25 C26 1.382(4)
C26 C27 1.383(5)
C27 C28 1.382(5)
C28 C29 1.384(5)
